data_4083035
loop_
_publ_author_name
'Standley, Eric A.'
'Smith, Stacey J.'
'M\"uller, Peter'
'Jamison, Timothy F.'

_publ_section_title
;
 A Broadly Applicable Strategy for Entry into Homogeneous Nickel(0)
 Catalysts from Air-Stable Nickel(II) Complexes.
;
_journal_issue 8
_journal_name_full Organometallics
_journal_page_first 2012
_journal_page_last 2018
_journal_paper_doi 10.1021/om500156q
_journal_volume 33
_journal_year 2014
_chemical_formula_sum 'C54 H42 Cl10 Ni P2'
_chemical_formula_weight 1166.03
_chemical_name_systematic
; 
 ? 
;
_space_group_IT_number 19
_symmetry_cell_setting orthorhombic
_symmetry_space_group_name_Hall 'P 2ac 2ab'
_symmetry_space_group_name_H-M 'P 21 21 21'
_atom_sites_solution_hydrogens geom
_atom_sites_solution_primary direct
_atom_sites_solution_secondary difmap
_audit_creation_method SHELXL-97
_cell_angle_alpha 90.00
_cell_angle_beta 90.00
_cell_angle_gamma 90.00
_cell_formula_units_Z 4
_cell_length_a 12.7779(10)
_cell_length_b 19.4532(15)
_cell_length_c 20.8196(16)
_cell_measurement_reflns_used 9809
_cell_measurement_temperature 100(2)
_cell_measurement_theta_max 31.53
_cell_measurement_theta_min 2.31
_cell_volume 5175.1(7)
_computing_cell_refinement 'SAINT 7.46A (Bruker-AXS, 2011)'
_computing_data_collection 'APEX2 v2011.4.0 (Bruker-AXS, 2011)'
_computing_data_reduction 'SAINT 7.46A (Bruker-AXS, 2011)'
_computing_molecular_graphics 'Bruker SHELXTL'
_computing_publication_material 'Bruker SHELXTL'
_computing_structure_refinement 'SHELXL-97 (Sheldrick, 2008)'
_computing_structure_solution 'SHELXS-97 (Sheldrick, 2008)'
_diffrn_ambient_temperature 100(2)
_diffrn_detector_area_resol_mean 8.3
_diffrn_measured_fraction_theta_full 0.999
_diffrn_measured_fraction_theta_max 0.999
_diffrn_measurement_device_type 'Bruker Smart APEX2 CCD'
_diffrn_measurement_method '\f and \w scans'
_diffrn_radiation_monochromator 'Incoatec I\mS multilayer optics'
_diffrn_radiation_source 'I\mS micro-focus sealed tube'
_diffrn_radiation_type MoK\a
_diffrn_radiation_wavelength 0.71073
_diffrn_reflns_av_R_equivalents 0.0801
_diffrn_reflns_av_sigmaI/netI 0.0297
_diffrn_reflns_limit_h_max 18
_diffrn_reflns_limit_h_min -18
_diffrn_reflns_limit_k_max 28
_diffrn_reflns_limit_k_min -28
_diffrn_reflns_limit_l_max 30
_diffrn_reflns_limit_l_min -30
_diffrn_reflns_number 340839
_diffrn_reflns_theta_full 31.51
_diffrn_reflns_theta_max 31.51
_diffrn_reflns_theta_min 1.43
_exptl_absorpt_coefficient_mu 0.991
_exptl_absorpt_correction_T_max 0.8576
_exptl_absorpt_correction_T_min 0.7422
_exptl_absorpt_correction_type multi-scan
_exptl_absorpt_process_details 'SADABS (Sheldrick, 2009)'
_exptl_crystal_colour orange
_exptl_crystal_density_diffrn 1.497
_exptl_crystal_density_method 'not measured'
_exptl_crystal_description block
_exptl_crystal_F_000 2376
_exptl_crystal_size_max 0.32
_exptl_crystal_size_mid 0.18
_exptl_crystal_size_min 0.16
_refine_diff_density_max 0.469
_refine_diff_density_min -0.297
_refine_diff_density_rms 0.066
_refine_ls_abs_structure_details 'Flack H D (1983), Acta Cryst. A39, 876-881'
_refine_ls_abs_structure_Flack 0.009(7)
_refine_ls_extinction_method none
_refine_ls_goodness_of_fit_ref 1.059
_refine_ls_hydrogen_treatment constr
_refine_ls_matrix_type full
_refine_ls_number_parameters 819
_refine_ls_number_reflns 17188
_refine_ls_number_restraints 854
_refine_ls_restrained_S_all 1.054
_refine_ls_R_factor_all 0.0351
_refine_ls_R_factor_gt 0.0328
_refine_ls_shift/su_max 0.003
_refine_ls_shift/su_mean 0.000
_refine_ls_structure_factor_coef Fsqd
_refine_ls_weighting_details 'calc w=1/[\s^2^(Fo^2^)+(0.0478P)^2^+2.7320P] where P=(Fo^2^+2Fc^2^)/3'
_refine_ls_weighting_scheme calc
_refine_ls_wR_factor_gt 0.0927
_refine_ls_wR_factor_ref 0.0938
_reflns_number_gt 16259
_reflns_number_total 17188
_reflns_threshold_expression >2sigma(I)
_cod_data_source_file om500156q_si_002.cif
_cod_data_source_block x13036
_cod_depositor_comments
;
The following automatic conversions were performed:

'_symmetry_cell_setting' value 'Orthorhombic' changed to
'orthorhombic' according to
/usr/data/users/saulius/crontab/automatic-downloads/rss-feeds/ACS/lib/dictionaries/cif_core.dic
dictionary named 'cif_core.dic' version 2.4.2 from 2011-04-26.

Automatic conversion script
Id: cif_fix_values 2281 2013-09-26 08:29:07Z andrius 

 Adding full bibliography for 4083033--4083038.cif.

 Adding full bibliography for 4083033--4083038.cif.
;
_cod_original_sg_symbol_H-M P2(1)2(1)2(1)
_cod_database_code 4083035

loop_
_symmetry_equiv_pos_as_xyz
'x, y, z'
'-x+1/2, -y, z+1/2'
'-x, y+1/2, -z+1/2'
'x+1/2, -y+1/2, -z'

loop_
_atom_site_label
_atom_site_type_symbol
_atom_site_fract_x
_atom_site_fract_y
_atom_site_fract_z
_atom_site_U_iso_or_equiv
_atom_site_adp_type
_atom_site_occupancy
_atom_site_symmetry_multiplicity
_atom_site_calc_flag
_atom_site_refinement_flags
_atom_site_disorder_assembly
_atom_site_disorder_group
Cl1 Cl 0.34798(3) 0.98954(2) 0.30819(2) 0.01886(8) Uani 1 1 d D A .
Ni1 Ni 0.516149(17) 0.981897(11) 0.285103(10) 0.01215(4) Uani 1 1 d DU . .
C1 C 0.47508(18) 0.94790(15) 0.20301(10) 0.0145(4) Uani 0.843(4) 1 d PDU A 1
C2 C 0.4564(2) 0.99654(14) 0.15441(11) 0.0210(5) Uani 0.843(4) 1 d PDU A 1
H2 H 0.4649 1.0440 0.1637 0.025 Uiso 0.843(4) 1 calc PR A 1
C3 C 0.42547(19) 0.97658(17) 0.09260(11) 0.0290(5) Uani 0.843(4) 1 d PDU A 1
H3 H 0.4131 1.0101 0.0603 0.035 Uiso 0.843(4) 1 calc PR A 1
C4 C 0.4133(2) 0.90783(19) 0.07933(16) 0.0304(6) Uani 0.843(4) 1 d PDU A 1
H4 H 0.3953 0.8935 0.0371 0.036 Uiso 0.843(4) 1 calc PR A 1
C5 C 0.4272(2) 0.8594(2) 0.12746(14) 0.0271(6) Uani 0.843(4) 1 d PDU A 1
H5 H 0.4158 0.8122 0.1181 0.033 Uiso 0.843(4) 1 calc PR A 1
C6 C 0.45767(17) 0.87845(12) 0.18957(11) 0.0188(4) Uani 0.843(4) 1 d PDU A 1
C7 C 0.4692(2) 0.82555(15) 0.24078(15) 0.0265(5) Uani 0.843(4) 1 d PDU A 1
H7A H 0.5409 0.8264 0.2574 0.040 Uiso 0.843(4) 1 calc PR A 1
H7B H 0.4542 0.7800 0.2229 0.040 Uiso 0.843(4) 1 calc PR A 1
H7C H 0.4200 0.8354 0.2757 0.040 Uiso 0.843(4) 1 calc PR A 1
C1A C 0.4761(9) 0.9192(7) 0.2124(6) 0.0124(17) Uani 0.157(4) 1 d PDU A 2
C2A C 0.4808(9) 0.8534(7) 0.2196(7) 0.0165(19) Uani 0.157(4) 1 d PDU A 2
H2A H 0.5054 0.8369 0.2598 0.020 Uiso 0.157(4) 1 calc PR A 2
C3A C 0.4535(10) 0.8051(7) 0.1747(7) 0.024(2) Uani 0.157(4) 1 d PDU A 2
H3A H 0.4557 0.7572 0.1835 0.028 Uiso 0.157(4) 1 calc PR A 2
C4A C 0.4232(12) 0.8302(10) 0.1171(8) 0.027(2) Uani 0.157(4) 1 d PDU A 2
H4A H 0.4095 0.7988 0.0831 0.032 Uiso 0.157(4) 1 calc PR A 2
C5A C 0.4118(10) 0.8968(9) 0.1063(8) 0.022(2) Uani 0.157(4) 1 d PDU A 2
H5A H 0.3856 0.9118 0.0659 0.026 Uiso 0.157(4) 1 calc PR A 2
C6A C 0.4389(9) 0.9484(7) 0.1555(6) 0.0189(19) Uani 0.157(4) 1 d PDU A 2
C7A C 0.4238(11) 1.0231(8) 0.1414(7) 0.027(3) Uani 0.157(4) 1 d PDU A 2
H7A1 H 0.3488 1.0338 0.1412 0.040 Uiso 0.157(4) 1 calc PR A 2
H7A2 H 0.4538 1.0338 0.0993 0.040 Uiso 0.157(4) 1 calc PR A 2
H7A3 H 0.4589 1.0506 0.1744 0.040 Uiso 0.157(4) 1 calc PR A 2
P1 P 0.68038(3) 0.96860(2) 0.26305(2) 0.01260(8) Uani 1 1 d . A .
P2 P 0.55128(3) 1.02831(2) 0.38421(2) 0.01394(8) Uani 1 1 d . A .
C11 C 0.73607(14) 0.92675(9) 0.33405(8) 0.0150(3) Uani 1 1 d . . .
C12 C 0.72781(15) 0.85386(10) 0.33401(9) 0.0188(3) Uani 1 1 d . A .
H12 H 0.7019 0.8311 0.2969 0.023 Uiso 1 1 calc R . .
C13 C 0.75627(18) 0.81625(11) 0.38604(10) 0.0241(4) Uani 1 1 d . . .
H13 H 0.7509 0.7676 0.3846 0.029 Uiso 1 1 calc R A .
C14 C 0.79368(17) 0.84849(10) 0.44228(10) 0.0228(4) Uani 1 1 d . A .
C15 C 0.8228(2) 0.80901(12) 0.49629(11) 0.0312(5) Uani 1 1 d . . .
H15 H 0.8209 0.7602 0.4941 0.037 Uiso 1 1 calc R A .
C16 C 0.8542(2) 0.84098(13) 0.55220(11) 0.0337(5) Uani 1 1 d . A .
H16 H 0.8722 0.8143 0.5888 0.040 Uiso 1 1 calc R . .
C17 C 0.8594(2) 0.91283(13) 0.55481(10) 0.0306(5) Uani 1 1 d . . .
H17 H 0.8805 0.9346 0.5935 0.037 Uiso 1 1 calc R A .
C18 C 0.83449(18) 0.95245(11) 0.50227(10) 0.0244(4) Uani 1 1 d . A .
H18 H 0.8398 1.0011 0.5048 0.029 Uiso 1 1 calc R . .
C19 C 0.80101(15) 0.92115(10) 0.44438(9) 0.0187(3) Uani 1 1 d . . .
C20 C 0.77074(14) 0.96045(9) 0.38889(8) 0.0154(3) Uani 1 1 d . A .
C21 C 0.77080(13) 1.03732(9) 0.39459(8) 0.0148(3) Uani 1 1 d . . .
C22 C 0.67687(14) 1.07262(9) 0.39889(8) 0.0137(3) Uani 1 1 d . A .
C23 C 0.67840(16) 1.14531(9) 0.40813(8) 0.0175(3) Uani 1 1 d . . .
H23 H 0.6142 1.1696 0.4120 0.021 Uiso 1 1 calc R A .
C24 C 0.77089(16) 1.18064(10) 0.41145(9) 0.0202(3) Uani 1 1 d . A .
H24 H 0.7699 1.2290 0.4179 0.024 Uiso 1 1 calc R . .
C25 C 0.86752(16) 1.14648(11) 0.40542(9) 0.0202(3) Uani 1 1 d . . .
C26 C 0.96379(18) 1.18273(13) 0.40706(11) 0.0290(4) Uani 1 1 d . A .
H26 H 0.9633 1.2310 0.4139 0.035 Uiso 1 1 calc R . .
C27 C 1.05593(19) 1.15017(15) 0.39907(12) 0.0342(5) Uani 1 1 d . . .
H27 H 1.1194 1.1756 0.3988 0.041 Uiso 1 1 calc R A .
C28 C 1.05780(17) 1.07717(14) 0.39098(11) 0.0302(5) Uani 1 1 d . A .
H28 H 1.1227 1.0540 0.3860 0.036 Uiso 1 1 calc R . .
C29 C 0.96603(15) 1.04053(11) 0.39037(10) 0.0235(4) Uani 1 1 d . . .
H29 H 0.9682 0.9920 0.3852 0.028 Uiso 1 1 calc R A .
C30 C 0.86821(14) 1.07391(10) 0.39736(8) 0.0181(3) Uani 1 1 d . A .
C31 C 0.74673(14) 1.05012(9) 0.24793(8) 0.0155(3) Uani 1 1 d . . .
C32 C 0.68704(16) 1.10942(10) 0.23959(10) 0.0205(3) Uani 1 1 d . A .
H32 H 0.6130 1.1076 0.2436 0.025 Uiso 1 1 calc R . .
C33 C 0.7364(2) 1.17148(11) 0.22532(11) 0.0282(4) Uani 1 1 d . . .
H33 H 0.6959 1.2121 0.2199 0.034 Uiso 1 1 calc R A .
C34 C 0.84472(19) 1.17417(11) 0.21894(11) 0.0277(4) Uani 1 1 d . A .
H34 H 0.8781 1.2166 0.2093 0.033 Uiso 1 1 calc R . .
C35 C 0.90350(17) 1.11558(12) 0.22664(10) 0.0254(4) Uani 1 1 d . . .
H35 H 0.9775 1.1176 0.2224 0.030 Uiso 1 1 calc R A .
C36 C 0.85500(15) 1.05315(10) 0.24059(9) 0.0202(3) Uani 1 1 d . A .
H36 H 0.8958 1.0126 0.2451 0.024 Uiso 1 1 calc R . .
C41 C 0.73767(14) 0.91716(9) 0.19748(8) 0.0153(3) Uani 1 1 d . . .
C42 C 0.83406(15) 0.88367(11) 0.20623(9) 0.0211(3) Uani 1 1 d . A .
H42 H 0.8656 0.8834 0.2476 0.025 Uiso 1 1 calc R . .
C43 C 0.88404(15) 0.85099(11) 0.15548(10) 0.0231(4) Uani 1 1 d . . .
H43 H 0.9493 0.8288 0.1622 0.028 Uiso 1 1 calc R A .
C44 C 0.83902(16) 0.85070(10) 0.09519(10) 0.0215(4) Uani 1 1 d . A .
H44 H 0.8732 0.8283 0.0605 0.026 Uiso 1 1 calc R . .
C45 C 0.74334(16) 0.88336(10) 0.08542(9) 0.0196(3) Uani 1 1 d . . .
H45 H 0.7120 0.8829 0.0441 0.023 Uiso 1 1 calc R A .
C46 C 0.69352(15) 0.91666(9) 0.13614(8) 0.0165(3) Uani 1 1 d . A .
H46 H 0.6287 0.9393 0.1289 0.020 Uiso 1 1 calc R . .
C51 C 0.45676(15) 1.09439(10) 0.40787(10) 0.0201(3) Uani 1 1 d . . .
C52 C 0.4054(2) 1.09320(12) 0.46644(13) 0.0322(5) Uani 1 1 d . A .
H52 H 0.4139 1.0552 0.4946 0.039 Uiso 1 1 calc R . .
C53 C 0.3406(2) 1.14838(14) 0.48391(14) 0.0401(6) Uani 1 1 d . . .
H53 H 0.3053 1.1475 0.5240 0.048 Uiso 1 1 calc R A .
C54 C 0.32785(19) 1.20392(13) 0.44331(13) 0.0345(5) Uani 1 1 d . A .
H54 H 0.2862 1.2419 0.4562 0.041 Uiso 1 1 calc R . .
C55 C 0.37558(19) 1.20389(13) 0.38424(12) 0.0328(5) Uani 1 1 d . . .
H55 H 0.3654 1.2414 0.3557 0.039 Uiso 1 1 calc R A .
C56 C 0.43888(19) 1.14893(12) 0.36608(11) 0.0281(4) Uani 1 1 d . A .
H56 H 0.4702 1.1487 0.3247 0.034 Uiso 1 1 calc R . .
C61 C 0.54630(14) 0.96326(10) 0.44651(9) 0.0186(3) Uani 1 1 d . . .
C62 C 0.57864(17) 0.97795(12) 0.50951(9) 0.0256(4) Uani 1 1 d . A .
H62 H 0.6013 1.0230 0.5204 0.031 Uiso 1 1 calc R . .
C63 C 0.5774(2) 0.92646(15) 0.55587(11) 0.0361(6) Uani 1 1 d . . .
H63 H 0.5984 0.9366 0.5986 0.043 Uiso 1 1 calc R A .
C64 C 0.5457(2) 0.86029(15) 0.53994(13) 0.0403(6) Uani 1 1 d . A .
H64 H 0.5451 0.8253 0.5718 0.048 Uiso 1 1 calc R . .
C65 C 0.5148(2) 0.84522(13) 0.47737(13) 0.0368(5) Uani 1 1 d . . .
H65 H 0.4947 0.7997 0.4663 0.044 Uiso 1 1 calc R A .
C66 C 0.51356(18) 0.89679(11) 0.43124(10) 0.0245(4) Uani 1 1 d . A .
H66 H 0.4902 0.8867 0.3889 0.029 Uiso 1 1 calc R . .
C1S C 0.3245(6) 0.0752(3) 0.6968(2) 0.0239(11) Uani 0.648(10) 1 d PDU B 1
H1S H 0.2514 0.0573 0.7001 0.029 Uiso 0.648(10) 1 calc PR B 1
Cl1S Cl 0.40247(11) 0.0355(2) 0.75638(11) 0.0479(7) Uani 0.648(10) 1 d PDU B 1
Cl2S Cl 0.37448(17) 0.05504(12) 0.62132(7) 0.0376(4) Uani 0.648(10) 1 d PDU B 1
Cl3S Cl 0.3229(2) 0.16445(17) 0.70838(19) 0.0402(5) Uani 0.648(10) 1 d PDU B 1
C1T C 0.3320(12) 0.0899(6) 0.7074(5) 0.035(2) Uani 0.352(10) 1 d PDU B 2
H1T H 0.2601 0.0736 0.7185 0.042 Uiso 0.352(10) 1 calc PR B 2
Cl1T Cl 0.4135(2) 0.0756(6) 0.7736(3) 0.068(2) Uani 0.352(10) 1 d PDU B 2
Cl2T Cl 0.3772(5) 0.0415(3) 0.6421(5) 0.0714(16) Uani 0.352(10) 1 d PDU B 2
Cl3T Cl 0.3253(4) 0.1761(2) 0.6888(3) 0.0318(7) Uani 0.352(10) 1 d PDU B 2
C2S C 0.2211(6) 0.8631(4) 0.7139(4) 0.0490(15) Uani 0.661(14) 1 d PDU C 1
H2S H 0.2046 0.9047 0.7402 0.059 Uiso 0.661(14) 1 calc PR C 1
Cl4S Cl 0.1039(3) 0.8190(2) 0.69756(18) 0.0306(5) Uani 0.661(14) 1 d PDU C 1
Cl5S Cl 0.3084(2) 0.8115(3) 0.75657(18) 0.0693(10) Uani 0.661(14) 1 d PDU C 1
Cl6S Cl 0.2795(3) 0.88935(14) 0.64206(16) 0.0868(9) Uani 0.661(14) 1 d PDU C 1
C2T C 0.2398(10) 0.8540(8) 0.7146(6) 0.051(3) Uani 0.339(14) 1 d PDU C 2
H2T H 0.2263 0.8972 0.7393 0.061 Uiso 0.339(14) 1 calc PR C 2
Cl4T Cl 0.1199(7) 0.8156(5) 0.6928(4) 0.0450(17) Uani 0.339(14) 1 d PDU C 2
Cl5T Cl 0.3117(5) 0.7977(3) 0.7609(3) 0.0467(11) Uani 0.339(14) 1 d PDU C 2
Cl6T Cl 0.3136(8) 0.8730(5) 0.6451(3) 0.0681(19) Uani 0.339(14) 1 d PDU C 2
C3S C 0.1984(6) 0.8877(5) 0.4200(4) 0.0367(15) Uani 0.480(4) 1 d PDU D 1
H3S H 0.2018 0.9263 0.3883 0.044 Uiso 0.480(4) 1 calc PR D 1
Cl7S Cl 0.2620(5) 0.8143(3) 0.3876(4) 0.0375(10) Uani 0.480(4) 1 d PDU D 1
Cl8S Cl 0.2583(3) 0.9124(2) 0.49066(17) 0.0787(10) Uani 0.480(4) 1 d PDU D 1
Cl9S Cl 0.0662(2) 0.8663(2) 0.43469(19) 0.0680(9) Uani 0.480(4) 1 d PDU D 1
C3T C 0.1846(8) 0.8842(7) 0.3999(5) 0.0397(19) Uani 0.382(4) 1 d PDU E 2
H3T H 0.1908 0.9190 0.3647 0.048 Uiso 0.382(4) 1 calc PR E 2
Cl7T Cl 0.2682(6) 0.8159(3) 0.3807(5) 0.0341(12) Uani 0.382(4) 1 d PDU E 2
Cl8T Cl 0.2231(5) 0.9239(3) 0.4707(2) 0.0894(14) Uani 0.382(4) 1 d PDU E 2
Cl9T Cl 0.0552(3) 0.8563(2) 0.4011(3) 0.0685(13) Uani 0.382(4) 1 d PDU E 2
C3U C 0.1147(9) 0.8084(9) 0.4197(5) 0.037(3) Uani 0.1384(19) 1 d PDU F 3
H3U H 0.1364 0.7591 0.4226 0.044 Uiso 0.1384(19) 1 calc PR F 3
Cl7U Cl 0.2195(4) 0.8545(4) 0.3869(3) 0.0499(17) Uani 0.1384(19) 1 d PDU F 3
Cl8U Cl 0.0856(6) 0.8365(3) 0.4976(3) 0.0627(19) Uani 0.1384(19) 1 d PDU F 3
Cl9U Cl 0.0045(3) 0.8124(3) 0.3707(3) 0.0438(12) Uani 0.1384(19) 1 d PDU F 3

loop_
_atom_site_aniso_label
_atom_site_aniso_U_11
_atom_site_aniso_U_22
_atom_site_aniso_U_33
_atom_site_aniso_U_23
_atom_site_aniso_U_13
_atom_site_aniso_U_12
Cl1 0.01261(16) 0.0254(2) 0.01855(17) -0.00422(15) 0.00100(13) -0.00159(15)
Ni1 0.01105(8) 0.01365(9) 0.01175(8) -0.00090(7) -0.00038(7) -0.00001(7)
C1 0.0101(8) 0.0200(11) 0.0135(8) -0.0027(8) -0.0004(7) 0.0003(9)
C2 0.0189(10) 0.0269(12) 0.0172(9) 0.0003(8) 0.0019(8) 0.0039(9)
C3 0.0208(10) 0.0489(14) 0.0171(9) 0.0048(10) -0.0023(8) 0.0060(11)
C4 0.0217(12) 0.0534(17) 0.0161(12) -0.0072(11) -0.0038(11) -0.0031(11)
C5 0.0241(12) 0.0323(14) 0.0249(12) -0.0114(11) -0.0019(9) -0.0087(12)
C6 0.0154(9) 0.0209(10) 0.0202(10) -0.0026(8) -0.0007(8) -0.0025(8)
C7 0.0265(12) 0.0208(11) 0.0322(12) -0.0008(10) -0.0040(10) -0.0004(9)
C1A 0.008(4) 0.011(3) 0.018(3) -0.005(3) 0.002(3) 0.001(4)
C2A 0.015(4) 0.012(3) 0.023(4) -0.003(3) -0.001(4) 0.002(4)
C3A 0.022(5) 0.018(4) 0.030(5) -0.009(3) -0.004(4) -0.001(4)
C4A 0.025(6) 0.035(4) 0.020(4) -0.011(4) 0.001(4) -0.004(6)
C5A 0.012(4) 0.041(4) 0.012(4) 0.000(3) -0.001(4) -0.003(4)
C6A 0.013(4) 0.026(4) 0.018(3) 0.002(3) 0.000(3) 0.000(4)
C7A 0.014(5) 0.032(4) 0.034(6) 0.016(4) 0.002(5) 0.004(5)
P1 0.01152(17) 0.01403(18) 0.01225(16) -0.00216(14) -0.00090(14) 0.00004(14)
P2 0.01288(17) 0.01515(19) 0.01378(17) -0.00326(15) 0.00053(14) -0.00021(14)
C11 0.0139(7) 0.0167(7) 0.0144(7) -0.0014(6) -0.0027(6) 0.0020(6)
C12 0.0219(8) 0.0170(8) 0.0175(8) -0.0037(6) -0.0048(7) 0.0027(6)
C13 0.0331(10) 0.0177(8) 0.0214(8) -0.0021(7) -0.0078(8) 0.0043(7)
C14 0.0294(10) 0.0189(8) 0.0200(8) -0.0004(7) -0.0092(7) 0.0045(7)
C15 0.0425(13) 0.0249(10) 0.0262(10) 0.0025(8) -0.0132(9) 0.0043(9)
C16 0.0481(14) 0.0301(11) 0.0228(10) 0.0033(8) -0.0147(9) 0.0028(10)
C17 0.0397(12) 0.0328(11) 0.0194(9) -0.0025(8) -0.0117(9) -0.0004(9)
C18 0.0294(10) 0.0249(9) 0.0188(8) -0.0041(7) -0.0065(7) 0.0007(8)
C19 0.0210(8) 0.0182(8) 0.0170(7) -0.0019(6) -0.0052(6) 0.0028(6)
C20 0.0136(7) 0.0170(7) 0.0155(7) -0.0021(6) -0.0025(6) 0.0014(6)
C21 0.0136(7) 0.0182(7) 0.0125(7) -0.0034(6) 0.0002(5) -0.0018(6)
C22 0.0149(7) 0.0141(7) 0.0121(6) -0.0016(5) 0.0000(5) -0.0021(6)
C23 0.0230(8) 0.0165(7) 0.0129(7) -0.0017(6) -0.0016(6) -0.0007(6)
C24 0.0281(9) 0.0156(8) 0.0168(8) -0.0006(6) -0.0023(7) -0.0057(7)
C25 0.0222(9) 0.0255(9) 0.0129(7) -0.0013(6) 0.0000(6) -0.0087(7)
C26 0.0300(11) 0.0315(10) 0.0256(9) -0.0020(8) 0.0004(8) -0.0164(9)
C27 0.0241(10) 0.0462(14) 0.0322(11) -0.0038(10) 0.0012(9) -0.0174(10)
C28 0.0163(9) 0.0454(13) 0.0289(10) -0.0048(10) -0.0003(8) -0.0025(9)
C29 0.0164(8) 0.0313(10) 0.0228(8) -0.0066(7) -0.0007(7) 0.0003(7)
C30 0.0160(8) 0.0264(9) 0.0119(7) -0.0036(6) 0.0004(6) -0.0052(7)
C31 0.0183(8) 0.0162(7) 0.0119(7) -0.0015(5) 0.0001(6) -0.0022(6)
C32 0.0216(8) 0.0178(8) 0.0221(8) 0.0017(7) 0.0024(7) 0.0003(7)
C33 0.0389(12) 0.0173(8) 0.0285(10) 0.0016(7) 0.0053(9) -0.0027(8)
C34 0.0390(12) 0.0212(9) 0.0230(9) -0.0014(7) 0.0066(8) -0.0105(8)
C35 0.0236(9) 0.0315(10) 0.0211(9) -0.0025(7) 0.0046(7) -0.0108(8)
C36 0.0181(8) 0.0221(8) 0.0204(8) -0.0034(7) 0.0005(7) -0.0035(6)
C41 0.0146(7) 0.0161(7) 0.0152(7) -0.0025(6) 0.0018(6) -0.0003(6)
C42 0.0157(8) 0.0282(9) 0.0194(8) -0.0042(7) -0.0010(6) 0.0034(7)
C43 0.0153(8) 0.0264(9) 0.0275(9) -0.0053(7) 0.0027(7) 0.0043(7)
C44 0.0208(8) 0.0216(8) 0.0220(8) -0.0058(7) 0.0070(7) 0.0014(7)
C45 0.0213(8) 0.0218(8) 0.0155(7) -0.0027(6) 0.0035(6) -0.0008(7)
C46 0.0166(8) 0.0181(8) 0.0148(7) -0.0004(6) 0.0006(6) 0.0000(6)
C51 0.0164(8) 0.0208(8) 0.0231(8) -0.0088(7) -0.0006(7) 0.0033(6)
C52 0.0323(11) 0.0258(10) 0.0386(12) -0.0047(9) 0.0159(10) 0.0059(9)
C53 0.0380(13) 0.0371(13) 0.0453(14) -0.0084(11) 0.0203(11) 0.0097(11)
C54 0.0259(10) 0.0343(12) 0.0432(13) -0.0154(10) -0.0022(10) 0.0143(9)
C55 0.0308(11) 0.0335(11) 0.0342(11) -0.0072(9) -0.0110(9) 0.0150(9)
C56 0.0293(10) 0.0336(11) 0.0214(9) -0.0053(8) -0.0050(8) 0.0131(9)
C61 0.0161(7) 0.0227(8) 0.0170(7) 0.0000(6) 0.0016(6) -0.0040(6)
C62 0.0287(10) 0.0310(10) 0.0171(8) -0.0025(8) 0.0018(7) -0.0072(8)
C63 0.0399(13) 0.0511(15) 0.0172(9) 0.0061(9) -0.0011(8) -0.0141(11)
C64 0.0452(15) 0.0440(14) 0.0316(12) 0.0181(11) -0.0044(11) -0.0135(12)
C65 0.0468(14) 0.0278(10) 0.0357(12) 0.0102(9) -0.0062(11) -0.0127(11)
C66 0.0268(9) 0.0227(9) 0.0239(9) 0.0023(7) -0.0038(8) -0.0068(8)
C1S 0.017(2) 0.034(2) 0.0206(16) 0.0031(15) 0.0028(14) 0.0037(19)
Cl1S 0.0190(4) 0.0888(17) 0.0358(6) 0.0257(9) 0.0055(4) 0.0156(6)
Cl2S 0.0448(7) 0.0416(8) 0.0264(6) -0.0078(5) 0.0117(5) -0.0022(6)
Cl3S 0.0298(5) 0.0401(10) 0.0508(13) -0.0164(9) 0.0032(9) 0.0013(6)
C1T 0.019(3) 0.048(4) 0.039(4) 0.021(4) -0.001(4) -0.009(4)
Cl1T 0.0232(10) 0.140(6) 0.0414(18) 0.048(3) 0.0095(10) 0.0223(18)
Cl2T 0.081(2) 0.0379(18) 0.096(4) -0.025(2) -0.013(3) 0.0062(15)
Cl3T 0.0254(9) 0.0290(11) 0.0410(18) -0.0013(10) 0.0035(12) 0.0027(8)
C2S 0.038(2) 0.026(2) 0.083(4) -0.026(2) 0.015(2) -0.0015(19)
Cl4S 0.0318(9) 0.0229(7) 0.0371(8) -0.0086(7) 0.0034(9) 0.0012(6)
Cl5S 0.0302(9) 0.123(3) 0.0548(12) -0.0162(14) 0.0010(7) 0.0034(12)
Cl6S 0.0594(12) 0.0536(10) 0.147(2) 0.0598(14) 0.0461(13) 0.0188(11)
C2T 0.055(6) 0.041(6) 0.056(5) -0.031(4) 0.008(4) -0.010(5)
Cl4T 0.044(3) 0.0292(18) 0.062(2) -0.0179(13) 0.0238(16) -0.0057(18)
Cl5T 0.063(3) 0.0431(19) 0.0339(16) -0.0232(10) 0.0080(14) -0.0133(13)
Cl6T 0.053(3) 0.048(3) 0.103(3) 0.0091(18) 0.024(2) -0.020(2)
C3S 0.029(3) 0.032(3) 0.049(4) 0.010(3) 0.012(3) 0.011(2)
Cl7S 0.0343(16) 0.0402(17) 0.0382(13) 0.0037(10) 0.0020(10) 0.0160(13)
Cl8S 0.0742(18) 0.109(2) 0.0525(16) -0.0342(16) 0.0102(12) 0.0281(15)
Cl9S 0.0325(10) 0.0669(16) 0.104(2) 0.0274(17) 0.0303(14) 0.0138(9)
C3T 0.036(4) 0.035(4) 0.049(5) 0.011(4) 0.014(4) 0.014(3)
Cl7T 0.0304(16) 0.0258(16) 0.046(3) -0.0126(17) 0.0016(14) 0.0016(12)
Cl8T 0.118(4) 0.084(2) 0.066(3) -0.039(2) 0.026(2) 0.025(2)
Cl9T 0.0331(12) 0.0438(14) 0.129(4) 0.028(2) 0.0336(19) 0.0064(9)
C3U 0.040(7) 0.042(9) 0.028(5) 0.005(6) 0.012(4) -0.005(7)
Cl7U 0.038(3) 0.066(4) 0.046(3) 0.020(3) 0.000(2) -0.013(3)
Cl8U 0.092(5) 0.054(3) 0.042(3) -0.007(2) 0.028(3) -0.002(3)
Cl9U 0.028(2) 0.042(2) 0.061(3) 0.004(2) 0.0083(19) 0.0061(18)

loop_
_atom_type_symbol
_atom_type_description
_atom_type_scat_dispersion_real
_atom_type_scat_dispersion_imag
_atom_type_scat_source
C C 0.0033 0.0016 'International Tables Vol C Tables 4.2.6.8 and 6.1.1.4'
H H 0.0000 0.0000 'International Tables Vol C Tables 4.2.6.8 and 6.1.1.4'
P P 0.1023 0.0942 'International Tables Vol C Tables 4.2.6.8 and 6.1.1.4'
Cl Cl 0.1484 0.1585 'International Tables Vol C Tables 4.2.6.8 and 6.1.1.4'
Ni Ni 0.3393 1.1124 'International Tables Vol C Tables 4.2.6.8 and 6.1.1.4'

loop_
_geom_angle_atom_site_label_1
_geom_angle_atom_site_label_2
_geom_angle_atom_site_label_3
_geom_angle
C1 Ni1 C1A 17.1(4)
C1 Ni1 P1 92.02(7)
C1A Ni1 P1 90.8(3)
C1 Ni1 Cl1 87.17(7)
C1A Ni1 Cl1 87.6(3)
P1 Ni1 Cl1 176.98(2)
C1 Ni1 P2 174.71(8)
C1A Ni1 P2 164.8(4)
P1 Ni1 P2 92.755(18)
Cl1 Ni1 P2 88.175(17)
C6 C1 C2 118.6(2)
C6 C1 Ni1 123.97(19)
C2 C1 Ni1 117.3(2)
C3 C2 C1 121.5(3)
C3 C2 H2 119.2
C1 C2 H2 119.2
C4 C3 C2 119.1(3)
C4 C3 H3 120.5
C2 C3 H3 120.5
C3 C4 C5 120.1(3)
C3 C4 H4 120.0
C5 C4 H4 120.0
C4 C5 C6 121.5(3)
C4 C5 H5 119.2
C6 C5 H5 119.2
C1 C6 C5 119.0(3)
C1 C6 C7 120.6(2)
C5 C6 C7 120.4(2)
C2A C1A C6A 121.2(12)
C2A C1A Ni1 120.2(11)
C6A C1A Ni1 118.5(10)
C1A C2A C3A 126.1(14)
C1A C2A H2A 117.0
C3A C2A H2A 117.0
C4A C3A C2A 115.5(14)
C4A C3A H3A 122.2
C2A C3A H3A 122.2
C5A C4A C3A 122.4(17)
C5A C4A H4A 118.8
C3A C4A H4A 118.8
C4A C5A C6A 121.5(16)
C4A C5A H5A 119.3
C6A C5A H5A 119.3
C1A C6A C5A 113.1(13)
C1A C6A C7A 127.3(12)
C5A C6A C7A 119.6(13)
C6A C7A H7A1 109.5
C6A C7A H7A2 109.5
H7A1 C7A H7A2 109.5
C6A C7A H7A3 109.5
H7A1 C7A H7A3 109.5
H7A2 C7A H7A3 109.5
C31 P1 C11 110.18(8)
C31 P1 C41 99.16(8)
C11 P1 C41 101.66(8)
C31 P1 Ni1 112.53(6)
C11 P1 Ni1 105.00(6)
C41 P1 Ni1 127.37(6)
C61 P2 C51 105.93(9)
C61 P2 C22 103.76(8)
C51 P2 C22 101.59(9)
C61 P2 Ni1 111.19(6)
C51 P2 Ni1 112.87(6)
C22 P2 Ni1 120.13(6)
C20 C11 C12 119.65(16)
C20 C11 P1 125.28(14)
C12 C11 P1 114.46(13)
C13 C12 C11 121.17(17)
C13 C12 H12 119.4
C11 C12 H12 119.4
C12 C13 C14 120.89(19)
C12 C13 H13 119.6
C14 C13 H13 119.6
C13 C14 C15 120.56(19)
C13 C14 C19 119.41(18)
C15 C14 C19 120.03(18)
C16 C15 C14 120.2(2)
C16 C15 H15 119.9
C14 C15 H15 119.9
C15 C16 C17 119.8(2)
C15 C16 H16 120.1
C17 C16 H16 120.1
C18 C17 C16 121.2(2)
C18 C17 H17 119.4
C16 C17 H17 119.4
C17 C18 C19 120.4(2)
C17 C18 H18 119.8
C19 C18 H18 119.8
C18 C19 C14 118.35(18)
C18 C19 C20 122.43(17)
C14 C19 C20 119.18(16)
C11 C20 C19 119.68(16)
C11 C20 C21 122.39(16)
C19 C20 C21 117.79(15)
C22 C21 C30 120.19(16)
C22 C21 C20 119.91(16)
C30 C21 C20 119.87(16)
C21 C22 C23 119.19(16)
C21 C22 P2 120.70(13)
C23 C22 P2 119.78(14)
C24 C23 C22 121.08(18)
C24 C23 H23 119.5
C22 C23 H23 119.5
C23 C24 C25 121.04(17)
C23 C24 H24 119.5
C25 C24 H24 119.5
C24 C25 C26 121.58(19)
C24 C25 C30 119.00(17)
C26 C25 C30 119.4(2)
C27 C26 C25 121.4(2)
C27 C26 H26 119.3
C25 C26 H26 119.3
C26 C27 C28 119.7(2)
C26 C27 H27 120.1
C28 C27 H27 120.1
C29 C28 C27 120.2(2)
C29 C28 H28 119.9
C27 C28 H28 119.9
C28 C29 C30 121.0(2)
C28 C29 H29 119.5
C30 C29 H29 119.5
C29 C30 C25 118.23(18)
C29 C30 C21 122.28(18)
C25 C30 C21 119.46(17)
C36 C31 C32 119.65(17)
C36 C31 P1 121.12(14)
C32 C31 P1 119.10(14)
C31 C32 C33 119.72(19)
C31 C32 H32 120.1
C33 C32 H32 120.1
C34 C33 C32 120.2(2)
C34 C33 H33 119.9
C32 C33 H33 119.9
C35 C34 C33 120.08(19)
C35 C34 H34 120.0
C33 C34 H34 120.0
C34 C35 C36 120.3(2)
C34 C35 H35 119.9
C36 C35 H35 119.9
C31 C36 C35 120.08(19)
C31 C36 H36 120.0
C35 C36 H36 120.0
C46 C41 C42 118.00(16)
C46 C41 P1 121.37(14)
C42 C41 P1 120.23(13)
C43 C42 C41 121.11(18)
C43 C42 H42 119.4
C41 C42 H42 119.4
C44 C43 C42 120.12(18)
C44 C43 H43 119.9
C42 C43 H43 119.9
C43 C44 C45 119.78(17)
C43 C44 H44 120.1
C45 C44 H44 120.1
C44 C45 C46 120.17(18)
C44 C45 H45 119.9
C46 C45 H45 119.9
C45 C46 C41 120.80(17)
C45 C46 H46 119.6
C41 C46 H46 119.6
C52 C51 C56 119.05(19)
C52 C51 P2 122.52(17)
C56 C51 P2 118.40(16)
C51 C52 C53 119.7(2)
C51 C52 H52 120.2
C53 C52 H52 120.2
C54 C53 C52 120.6(2)
C54 C53 H53 119.7
C52 C53 H53 119.7
C55 C54 C53 119.7(2)
C55 C54 H54 120.2
C53 C54 H54 120.2
C54 C55 C56 120.1(2)
C54 C55 H55 120.0
C56 C55 H55 120.0
C51 C56 C55 120.7(2)
C51 C56 H56 119.6
C55 C56 H56 119.6
C66 C61 C62 119.30(19)
C66 C61 P2 119.62(14)
C62 C61 P2 121.04(15)
C63 C62 C61 119.9(2)
C63 C62 H62 120.1
C61 C62 H62 120.1
C64 C63 C62 120.3(2)
C64 C63 H63 119.8
C62 C63 H63 119.8
C63 C64 C65 120.1(2)
C63 C64 H64 120.0
C65 C64 H64 120.0
C66 C65 C64 119.9(2)
C66 C65 H65 120.1
C64 C65 H65 120.1
C65 C66 C61 120.5(2)
C65 C66 H66 119.7
C61 C66 H66 119.7
Cl2S C1S Cl3S 110.6(4)
Cl2S C1S Cl1S 109.1(3)
Cl3S C1S Cl1S 110.1(3)
Cl2S C1S H1S 109.0
Cl3S C1S H1S 109.0
Cl1S C1S H1S 109.0
Cl3T C1T Cl2T 111.4(7)
Cl3T C1T Cl1T 111.1(7)
Cl2T C1T Cl1T 109.3(7)
Cl3T C1T H1T 108.3
Cl2T C1T H1T 108.3
Cl1T C1T H1T 108.3
Cl5S C2S Cl6S 109.3(4)
Cl5S C2S Cl4S 111.3(4)
Cl6S C2S Cl4S 109.9(5)
Cl5S C2S H2S 108.7
Cl6S C2S H2S 108.7
Cl4S C2S H2S 108.7
Cl5T C2T Cl4T 109.7(8)
Cl5T C2T Cl6T 107.9(8)
Cl4T C2T Cl6T 110.0(8)
Cl5T C2T H2T 109.7
Cl4T C2T H2T 109.7
Cl6T C2T H2T 109.7
Cl8S C3S Cl9S 109.9(5)
Cl8S C3S Cl7S 110.2(5)
Cl9S C3S Cl7S 108.3(5)
Cl8S C3S H3S 109.5
Cl9S C3S H3S 109.5
Cl7S C3S H3S 109.5
Cl8T C3T Cl9T 113.3(6)
Cl8T C3T Cl7T 111.0(6)
Cl9T C3T Cl7T 110.2(7)
Cl8T C3T H3T 107.4
Cl9T C3T H3T 107.4
Cl7T C3T H3T 107.4
Cl9U C3U Cl7U 111.6(7)
Cl9U C3U Cl8U 110.9(8)
Cl7U C3U Cl8U 111.3(8)
Cl9U C3U H3U 107.6
Cl7U C3U H3U 107.6
Cl8U C3U H3U 107.6

loop_
_geom_bond_atom_site_label_1
_geom_bond_atom_site_label_2
_geom_bond_distance
Cl1 Ni1 2.2069(5)
Ni1 C1 1.906(2)
Ni1 C1A 2.010(12)
Ni1 P1 2.1637(5)
Ni1 P2 2.2967(5)
C1 C6 1.398(4)
C1 C2 1.406(4)
C2 C3 1.401(3)
C2 H2 0.9500
C3 C4 1.374(5)
C3 H3 0.9500
C4 C5 1.387(5)
C4 H4 0.9500
C5 C6 1.401(4)
C5 H5 0.9500
C6 C7 1.489(4)
C7 H7A 0.9800
C7 H7B 0.9800
C7 H7C 0.9800
C1A C2A 1.29(2)
C1A C6A 1.396(19)
C2A C3A 1.371(16)
C2A H2A 0.9500
C3A C4A 1.35(2)
C3A H3A 0.9500
C4A C5A 1.32(2)
C4A H4A 0.9500
C5A C6A 1.48(2)
C5A H5A 0.9500
C6A C7A 1.49(2)
C7A H7A1 0.9800
C7A H7A2 0.9800
C7A H7A3 0.9800
P1 C31 1.8256(18)
P1 C11 1.8313(18)
P1 C41 1.8442(18)
P2 C61 1.813(2)
P2 C51 1.8313(19)
P2 C22 1.8470(18)
C11 C20 1.389(2)
C11 C12 1.422(3)
C12 C13 1.357(3)
C12 H12 0.9500
C13 C14 1.412(3)
C13 H13 0.9500
C14 C15 1.412(3)
C14 C19 1.417(3)
C15 C16 1.379(3)
C15 H15 0.9500
C16 C17 1.400(3)
C16 H16 0.9500
C17 C18 1.375(3)
C17 H17 0.9500
C18 C19 1.416(3)
C18 H18 0.9500
C19 C20 1.438(2)
C20 C21 1.500(3)
C21 C22 1.386(2)
C21 C30 1.435(2)
C22 C23 1.427(2)
C23 C24 1.369(3)
C23 H23 0.9500
C24 C25 1.408(3)
C24 H24 0.9500
C25 C26 1.418(3)
C25 C30 1.422(3)
C26 C27 1.347(4)
C26 H26 0.9500
C27 C28 1.430(4)
C27 H27 0.9500
C28 C29 1.372(3)
C28 H28 0.9500
C29 C30 1.416(3)
C29 H29 0.9500
C31 C36 1.393(3)
C31 C32 1.394(3)
C32 C33 1.394(3)
C32 H32 0.9500
C33 C34 1.392(4)
C33 H33 0.9500
C34 C35 1.374(3)
C34 H34 0.9500
C35 C36 1.394(3)
C35 H35 0.9500
C36 H36 0.9500
C41 C46 1.396(2)
C41 C42 1.405(3)
C42 C43 1.389(3)
C42 H42 0.9500
C43 C44 1.381(3)
C43 H43 0.9500
C44 C45 1.393(3)
C44 H44 0.9500
C45 C46 1.393(2)
C45 H45 0.9500
C46 H46 0.9500
C51 C52 1.385(3)
C51 C56 1.391(3)
C52 C53 1.403(3)
C52 H52 0.9500
C53 C54 1.381(4)
C53 H53 0.9500
C54 C55 1.373(4)
C54 H54 0.9500
C55 C56 1.393(3)
C55 H55 0.9500
C56 H56 0.9500
C61 C66 1.396(3)
C61 C62 1.405(3)
C62 C63 1.391(3)
C62 H62 0.9500
C63 C64 1.390(4)
C63 H63 0.9500
C64 C65 1.392(4)
C64 H64 0.9500
C65 C66 1.389(3)
C65 H65 0.9500
C66 H66 0.9500
C1S Cl2S 1.742(5)
C1S Cl3S 1.752(5)
C1S Cl1S 1.768(5)
C1S H1S 1.0000
C1T Cl3T 1.724(10)
C1T Cl2T 1.750(10)
C1T Cl1T 1.750(10)
C1T H1T 1.0000
C2S Cl5S 1.744(7)
C2S Cl6S 1.747(8)
C2S Cl4S 1.758(7)
C2S H2S 1.0000
C2T Cl5T 1.725(11)
C2T Cl4T 1.764(12)
C2T Cl6T 1.765(12)
C2T H2T 1.0000
C3S Cl8S 1.727(7)
C3S Cl9S 1.766(8)
C3S Cl7S 1.776(8)
C3S H3S 1.0000
C3T Cl8T 1.735(9)
C3T Cl9T 1.740(10)
C3T Cl7T 1.752(10)
C3T H3T 1.0000
C3U Cl9U 1.740(12)
C3U Cl7U 1.750(11)
C3U Cl8U 1.751(11)
C3U H3U 1.0000
